data_7035365
loop_
_publ_author_name
'Tseng, Hsi-Ching'
'Chiang, Michael Y.'
'Lu, Wei-Yi'
'Chen, Yen-Jen'
'Lian, Cheng-Jie'
'Chen, Yu-Hsieh'
'Tsai, Hsin-Yi'
'Lai, Yi-Chun'
'Chen, Hsuan-Ying'

_publ_section_title
;
 A closer look at \e-caprolactone polymerization catalyzed by alkyl
 aluminum complexes: the effect of induction period on overall catalytic
 activity.
;
_journal_issue 26
_journal_name_full 'Dalton transactions (Cambridge, England : 2003)'
_journal_page_first 11763
_journal_page_last 11773
_journal_paper_doi 10.1039/c5dt01563d
_journal_volume 44
_journal_year 2015
_chemical_formula_moiety 'C25 H26 Al N O3'
_chemical_formula_sum 'C50 H52 Al2 N2 O6'
_chemical_formula_weight 830.9337
_chemical_name_common alondiprobn
_chemical_name_systematic '[LH5AlOBn2]2'
_chemical_properties_physical 'Air-sensitive, Moisture-sensitive'
_space_group_IT_number 2
_symmetry_cell_setting triclinic
_symmetry_space_group_name_Hall '-P 1'
_symmetry_space_group_name_H-M 'P -1'
_atom_sites_solution_hydrogens geom
_atom_sites_solution_primary direct
_atom_sites_solution_secondary difmap
_audit_creation_method SHELXL-97
_audit_update_record
;
2015-05-12 deposited with the CCDC.
2015-05-18 downloaded from the CCDC.
;
_cell_angle_alpha 87.884(5)
_cell_angle_beta 76.862(5)
_cell_angle_gamma 74.023(5)
_cell_formula_units_Z 1
_cell_length_a 9.1726(5)
_cell_length_b 10.7790(6)
_cell_length_c 11.6466(8)
_cell_measurement_reflns_used 4100
_cell_measurement_temperature 150(2)
_cell_measurement_theta_max 29.1339
_cell_measurement_theta_min 2.8973
_cell_volume 1077.66(12)
_computing_cell_refinement
; 
CrysAlisPro, Agilent Technologies, 
Version 1.171.35.19 (release 27-10-2011 CrysAlis171 .NET) 
(compiled Oct 27 2011,15:02:11) 
;
_computing_data_collection
; 
CrysAlisPro, Agilent Technologies, 
Version 1.171.35.19 (release 27-10-2011 CrysAlis171 .NET) 
(compiled Oct 27 2011,15:02:11) 
;
_computing_data_reduction
; 
CrysAlisPro, Agilent Technologies, 
Version 1.171.35.19 (release 27-10-2011 CrysAlis171 .NET) 
(compiled Oct 27 2011,15:02:11) 
;
_computing_molecular_graphics 'Bruker SHELXTL'
_computing_publication_material 'Bruker SHELXTL'
_computing_structure_refinement 'SHELXL-97 (Sheldrick, 2008)'
_computing_structure_solution 'SHELXS-97 (Sheldrick, 2008)'
_diffrn_ambient_temperature 150(2)
_diffrn_detector_area_resol_mean 16.0690
_diffrn_measured_fraction_theta_full 0.998
_diffrn_measured_fraction_theta_max 0.998
_diffrn_measurement_device_type 'Xcalibur, Sapphire3, Gemini'
_diffrn_measurement_method '\w scans'
_diffrn_radiation_monochromator graphite
_diffrn_radiation_source 'Enhance (Mo) X-ray Source'
_diffrn_radiation_type MoK\a
_diffrn_radiation_wavelength 0.71073
_diffrn_reflns_av_R_equivalents 0.0313
_diffrn_reflns_av_unetI/netI 0.0419
_diffrn_reflns_limit_h_max 11
_diffrn_reflns_limit_h_min -11
_diffrn_reflns_limit_k_max 13
_diffrn_reflns_limit_k_min -13
_diffrn_reflns_limit_l_max 14
_diffrn_reflns_limit_l_min -14
_diffrn_reflns_number 11715
_diffrn_reflns_theta_full 26.00
_diffrn_reflns_theta_max 26.00
_diffrn_reflns_theta_min 2.90
_exptl_absorpt_coefficient_mu 0.121
_exptl_absorpt_correction_T_max 1.00000
_exptl_absorpt_correction_T_min 0.98823
_exptl_absorpt_correction_type multi-scan
_exptl_absorpt_process_details
; 
CrysAlisPro, Agilent Technologies, 
Version 1.171.35.19 (release 27-10-2011 CrysAlis171 .NET) 
(compiled Oct 27 2011,15:02:11) 
Empirical absorption correction using spherical harmonics, 
 implemented in SCALE3 ABSPACK scaling algorithm. 
;
_exptl_crystal_colour colorless
_exptl_crystal_density_diffrn 1.280
_exptl_crystal_density_method 'not measured'
_exptl_crystal_description crystal
_exptl_crystal_F_000 440
_exptl_crystal_size_max 0.3
_exptl_crystal_size_mid 0.3
_exptl_crystal_size_min 0.2
_refine_diff_density_max 0.644
_refine_diff_density_min -0.546
_refine_diff_density_rms 0.071
_refine_ls_extinction_method none
_refine_ls_goodness_of_fit_ref 1.027
_refine_ls_hydrogen_treatment mixed
_refine_ls_matrix_type full
_refine_ls_number_parameters 271
_refine_ls_number_reflns 4232
_refine_ls_number_restraints 0
_refine_ls_restrained_S_all 1.027
_refine_ls_R_factor_all 0.0645
_refine_ls_R_factor_gt 0.0528
_refine_ls_shift/su_max 0.000
_refine_ls_shift/su_mean 0.000
_refine_ls_structure_factor_coef Fsqd
_refine_ls_weighting_details 'calc w=1/[\s^2^(Fo^2^)+(0.0919P)^2^+0.7160P] where P=(Fo^2^+2Fc^2^)/3'
_refine_ls_weighting_scheme calc
_refine_ls_wR_factor_gt 0.1470
_refine_ls_wR_factor_ref 0.1571
_reflns_number_gt 3510
_reflns_number_total 4232
_reflns_threshold_expression >2sigma(I)
_cod_data_source_file c5dt01563d2.cif
_cod_data_source_block alondiprobn
_cod_depositor_comments 'Adding full bibliography for 7035363--7035366.cif.'
_cod_original_cell_volume 1077.66(11)
_cod_database_code 7035365
_audit_block_doi 10.5517/cc118qcd

loop_
_symmetry_equiv_pos_as_xyz
'x, y, z'
'-x, -y, -z'

loop_
_atom_site_label
_atom_site_type_symbol
_atom_site_fract_x
_atom_site_fract_y
_atom_site_fract_z
_atom_site_U_iso_or_equiv
_atom_site_adp_type
_atom_site_occupancy
_atom_site_symmetry_multiplicity
_atom_site_calc_flag
_atom_site_refinement_flags
Al Al 0.05604(7) 0.01472(6) 0.87074(5) 0.01571(19) Uani 1 1 d .
O1 O 0.01410(17) 0.16172(13) 0.78244(13) 0.0203(3) Uani 1 1 d .
O2 O 0.07323(16) -0.10436(13) 0.99567(13) 0.0171(3) Uani 1 1 d .
O3 O 0.25859(17) -0.02161(14) 0.82174(13) 0.0216(4) Uani 1 1 d .
N N -0.0320(2) -0.07872(16) 0.77594(16) 0.0178(4) Uani 1 1 d .
C1 C -0.0624(3) 0.3153(2) 0.6413(2) 0.0323(6) Uani 1 1 d .
H1A H -0.0167 0.3636 0.6835 0.049 Uiso 1 1 calc R
H1B H -0.1694 0.3612 0.6457 0.049 Uiso 1 1 calc R
H1C H -0.0068 0.3040 0.5603 0.049 Uiso 1 1 calc R
C2 C -0.0538(3) 0.1855(2) 0.6954(2) 0.0212(5) Uani 1 1 d .
C3 C -0.1127(3) 0.0983(2) 0.6508(2) 0.0235(5) Uani 1 1 d .
H3A H -0.1643 0.1254 0.5904 0.028 Uiso 1 1 calc R
C4 C -0.1011(2) -0.0286(2) 0.68913(19) 0.0207(5) Uani 1 1 d .
C5 C -0.1746(3) -0.1076(2) 0.6272(2) 0.0297(5) Uani 1 1 d .
H5A H -0.1605 -0.1920 0.6600 0.044 Uiso 1 1 calc R
H5B H -0.1262 -0.1153 0.5446 0.044 Uiso 1 1 calc R
H5C H -0.2838 -0.0658 0.6377 0.044 Uiso 1 1 calc R
C6 C -0.0166(2) -0.21425(19) 0.79639(19) 0.0180(4) Uani 1 1 d .
C7 C -0.1236(3) -0.2554(2) 0.8820(2) 0.0239(5) Uani 1 1 d .
H7A H -0.2085 -0.1952 0.9271 0.029 Uiso 1 1 calc R
C8 C -0.1048(3) -0.3863(2) 0.9006(2) 0.0302(6) Uani 1 1 d .
H8A H -0.1775 -0.4134 0.9577 0.036 Uiso 1 1 calc R
C9 C 0.0221(3) -0.4767(2) 0.8343(2) 0.0312(6) Uani 1 1 d .
H9A H 0.0356 -0.5643 0.8477 0.037 Uiso 1 1 calc R
C10 C 0.1284(3) -0.4358(2) 0.7482(2) 0.0292(6) Uani 1 1 d .
H10A H 0.2126 -0.4964 0.7029 0.035 Uiso 1 1 calc R
C11 C 0.1105(3) -0.3053(2) 0.7287(2) 0.0228(5) Uani 1 1 d .
H11A H 0.1829 -0.2785 0.6709 0.027 Uiso 1 1 calc R
C12 C 0.1836(2) -0.22874(19) 0.9890(2) 0.0191(5) Uani 1 1 d .
H12A H 0.2281 -0.2539 0.9067 0.023 Uiso 1 1 calc R
H12B H 0.1291 -0.2912 1.0241 0.023 Uiso 1 1 calc R
C13 C 0.3145(2) -0.2344(2) 1.04991(18) 0.0181(4) Uani 1 1 d .
C14 C 0.3892(3) -0.3518(2) 1.0917(2) 0.0252(5) Uani 1 1 d .
H14A H 0.3540 -0.4239 1.0857 0.030 Uiso 1 1 calc R
C15 C 0.5153(3) -0.3629(2) 1.1421(2) 0.0311(6) Uani 1 1 d .
H15A H 0.5647 -0.4422 1.1691 0.037 Uiso 1 1 calc R
C16 C 0.5677(3) -0.2553(2) 1.1523(2) 0.0294(5) Uani 1 1 d .
H16A H 0.6522 -0.2623 1.1861 0.035 Uiso 1 1 calc R
C17 C 0.4935(3) -0.1377(2) 1.1120(2) 0.0248(5) Uani 1 1 d .
H17A H 0.5276 -0.0653 1.1195 0.030 Uiso 1 1 calc R
C18 C 0.3681(2) -0.1275(2) 1.06048(19) 0.0199(5) Uani 1 1 d .
H18A H 0.3196 -0.0484 1.0328 0.024 Uiso 1 1 calc R
C19 C 0.3366(3) -0.0167(2) 0.7041(2) 0.0248(5) Uani 1 1 d .
H19A H 0.4033 0.0402 0.6992 0.030 Uiso 1 1 calc R
H19B H 0.2610 0.0191 0.6570 0.030 Uiso 1 1 calc R
C20 C 0.4340(2) -0.1482(2) 0.6541(2) 0.0210(5) Uani 1 1 d .
C21 C 0.5039(3) -0.2415(2) 0.7257(2) 0.0258(5) Uani 1 1 d .
H21A H 0.4895 -0.2227 0.8055 0.031 Uiso 1 1 calc R
C22 C 0.5941(3) -0.3613(3) 0.6797(3) 0.0424(7) Uani 1 1 d .
H22A H 0.6422 -0.4219 0.7280 0.051 Uiso 1 1 calc R
C23 C 0.6132(5) -0.3916(3) 0.5623(3) 0.0720(13) Uani 1 1 d .
H23A H 0.6721 -0.4731 0.5318 0.086 Uiso 1 1 calc R
C24 C 0.5444(5) -0.3003(3) 0.4900(3) 0.0706(12) Uani 1 1 d .
H24A H 0.5571 -0.3203 0.4107 0.085 Uiso 1 1 calc R
C25 C 0.4566(3) -0.1792(3) 0.5360(2) 0.0378(6) Uani 1 1 d .
H25A H 0.4122 -0.1177 0.4867 0.045 Uiso 1 1 calc R

loop_
_atom_site_aniso_label
_atom_site_aniso_U_11
_atom_site_aniso_U_22
_atom_site_aniso_U_33
_atom_site_aniso_U_23
_atom_site_aniso_U_13
_atom_site_aniso_U_12
Al 0.0178(3) 0.0153(3) 0.0145(3) 0.0009(2) -0.0057(2) -0.0038(2)
O1 0.0249(8) 0.0183(7) 0.0184(8) 0.0023(6) -0.0073(6) -0.0055(6)
O2 0.0188(7) 0.0149(7) 0.0165(8) 0.0017(5) -0.0052(6) -0.0021(6)
O3 0.0209(8) 0.0275(8) 0.0151(8) 0.0028(6) -0.0039(6) -0.0050(6)
N 0.0201(9) 0.0186(9) 0.0158(9) 0.0019(7) -0.0057(7) -0.0058(7)
C1 0.0493(16) 0.0216(12) 0.0271(13) 0.0050(10) -0.0158(12) -0.0062(11)
C2 0.0211(11) 0.0205(10) 0.0185(11) 0.0025(8) -0.0037(9) -0.0008(9)
C3 0.0275(12) 0.0278(12) 0.0179(11) 0.0067(9) -0.0120(9) -0.0071(9)
C4 0.0199(11) 0.0265(11) 0.0163(11) 0.0007(9) -0.0049(9) -0.0070(9)
C5 0.0363(14) 0.0320(12) 0.0296(13) 0.0057(10) -0.0191(11) -0.0153(11)
C6 0.0205(11) 0.0178(10) 0.0184(11) -0.0002(8) -0.0087(9) -0.0061(8)
C7 0.0244(12) 0.0241(11) 0.0241(12) 0.0009(9) -0.0064(9) -0.0073(9)
C8 0.0361(14) 0.0316(13) 0.0291(14) 0.0074(10) -0.0098(11) -0.0182(11)
C9 0.0492(16) 0.0198(11) 0.0313(14) 0.0038(10) -0.0205(12) -0.0118(11)
C10 0.0346(13) 0.0227(11) 0.0297(14) -0.0065(10) -0.0125(11) -0.0016(10)
C11 0.0238(11) 0.0255(11) 0.0204(12) -0.0014(9) -0.0064(9) -0.0074(9)
C12 0.0216(11) 0.0142(10) 0.0198(11) -0.0013(8) -0.0057(9) -0.0009(8)
C13 0.0177(10) 0.0220(10) 0.0121(10) 0.0001(8) -0.0014(8) -0.0027(8)
C14 0.0272(12) 0.0187(11) 0.0298(13) 0.0025(9) -0.0100(10) -0.0036(9)
C15 0.0288(13) 0.0268(12) 0.0356(15) 0.0079(10) -0.0150(11) 0.0012(10)
C16 0.0213(12) 0.0404(14) 0.0272(13) 0.0029(10) -0.0117(10) -0.0046(10)
C17 0.0244(12) 0.0304(12) 0.0215(12) 0.0030(9) -0.0049(9) -0.0109(10)
C18 0.0209(11) 0.0212(10) 0.0163(11) 0.0030(8) -0.0042(9) -0.0038(9)
C19 0.0267(12) 0.0264(11) 0.0181(11) 0.0053(9) -0.0023(9) -0.0051(9)
C20 0.0177(11) 0.0267(11) 0.0196(11) 0.0039(9) -0.0048(9) -0.0077(9)
C21 0.0231(12) 0.0321(12) 0.0206(12) 0.0049(9) -0.0043(9) -0.0060(10)
C22 0.0469(17) 0.0328(14) 0.0337(15) 0.0103(11) -0.0034(13) 0.0056(12)
C23 0.111(3) 0.0344(17) 0.0369(18) -0.0037(14) -0.003(2) 0.0239(18)
C24 0.117(3) 0.0479(19) 0.0231(16) -0.0081(13) -0.0122(18) 0.015(2)
C25 0.0501(17) 0.0353(14) 0.0218(13) 0.0048(11) -0.0102(12) -0.0006(12)

loop_
_atom_type_symbol
_atom_type_description
_atom_type_scat_dispersion_real
_atom_type_scat_dispersion_imag
_atom_type_scat_source
C C 0.0033 0.0016 'International Tables Vol C Tables 4.2.6.8 and 6.1.1.4'
H H 0.0000 0.0000 'International Tables Vol C Tables 4.2.6.8 and 6.1.1.4'
N N 0.0061 0.0033 'International Tables Vol C Tables 4.2.6.8 and 6.1.1.4'
O O 0.0106 0.0060 'International Tables Vol C Tables 4.2.6.8 and 6.1.1.4'
Al Al 0.0645 0.0514 'International Tables Vol C Tables 4.2.6.8 and 6.1.1.4'

loop_
_geom_angle_atom_site_label_1
_geom_angle_atom_site_label_2
_geom_angle_atom_site_label_3
_geom_angle
_geom_angle_site_symmetry_1
_geom_angle_site_symmetry_3
O3 Al O2 130.09(7) . 2_557
O3 Al O1 95.29(7) . .
O2 Al O1 90.61(7) 2_557 .
O3 Al O2 91.86(7) . .
O2 Al O2 74.53(7) 2_557 .
O1 Al O2 164.76(7) . .
O3 Al N 111.02(8) . .
O2 Al N 118.23(7) 2_557 .
O1 Al N 92.16(7) . .
O2 Al N 97.82(7) . .
O3 Al Al 114.73(6) . 2_557
O2 Al Al 38.02(5) 2_557 2_557
O1 Al Al 128.55(6) . 2_557
O2 Al Al 36.51(4) . 2_557
N Al Al 112.27(6) . 2_557
C2 O1 Al 130.58(14) . .
C12 O2 Al 127.54(13) . 2_557
C12 O2 Al 126.20(13) . .
Al O2 Al 105.47(7) 2_557 .
C19 O3 Al 124.48(14) . .
C4 N C6 116.22(17) . .
C4 N Al 125.12(15) . .
C6 N Al 118.60(13) . .
C2 C1 H1A 109.5 . .
C2 C1 H1B 109.5 . .
H1A C1 H1B 109.5 . .
C2 C1 H1C 109.5 . .
H1A C1 H1C 109.5 . .
H1B C1 H1C 109.5 . .
O1 C2 C3 123.3(2) . .
O1 C2 C1 116.1(2) . .
C3 C2 C1 120.6(2) . .
C2 C3 C4 125.3(2) . .
C2 C3 H3A 117.4 . .
C4 C3 H3A 117.4 . .
N C4 C3 123.4(2) . .
N C4 C5 120.4(2) . .
C3 C4 C5 116.2(2) . .
C4 C5 H5A 109.5 . .
C4 C5 H5B 109.5 . .
H5A C5 H5B 109.5 . .
C4 C5 H5C 109.5 . .
H5A C5 H5C 109.5 . .
H5B C5 H5C 109.5 . .
C7 C6 C11 119.6(2) . .
C7 C6 N 121.53(19) . .
C11 C6 N 118.90(19) . .
C8 C7 C6 120.2(2) . .
C8 C7 H7A 119.9 . .
C6 C7 H7A 119.9 . .
C7 C8 C9 120.2(2) . .
C7 C8 H8A 119.9 . .
C9 C8 H8A 119.9 . .
C8 C9 C10 119.6(2) . .
C8 C9 H9A 120.2 . .
C10 C9 H9A 120.2 . .
C11 C10 C9 120.6(2) . .
C11 C10 H10A 119.7 . .
C9 C10 H10A 119.7 . .
C10 C11 C6 119.7(2) . .
C10 C11 H11A 120.1 . .
C6 C11 H11A 120.1 . .
O2 C12 C13 114.21(16) . .
O2 C12 H12A 108.7 . .
C13 C12 H12A 108.7 . .
O2 C12 H12B 108.7 . .
C13 C12 H12B 108.7 . .
H12A C12 H12B 107.6 . .
C18 C13 C14 118.6(2) . .
C18 C13 C12 122.22(19) . .
C14 C13 C12 119.08(19) . .
C13 C14 C15 121.0(2) . .
C13 C14 H14A 119.5 . .
C15 C14 H14A 119.5 . .
C16 C15 C14 119.9(2) . .
C16 C15 H15A 120.1 . .
C14 C15 H15A 120.1 . .
C17 C16 C15 119.7(2) . .
C17 C16 H16A 120.1 . .
C15 C16 H16A 120.1 . .
C16 C17 C18 120.1(2) . .
C16 C17 H17A 119.9 . .
C18 C17 H17A 119.9 . .
C17 C18 C13 120.7(2) . .
C17 C18 H18A 119.7 . .
C13 C18 H18A 119.7 . .
O3 C19 C20 112.08(18) . .
O3 C19 H19A 109.2 . .
C20 C19 H19A 109.2 . .
O3 C19 H19B 109.2 . .
C20 C19 H19B 109.2 . .
H19A C19 H19B 107.9 . .
C25 C20 C21 118.3(2) . .
C25 C20 C19 120.9(2) . .
C21 C20 C19 120.8(2) . .
C20 C21 C22 120.8(2) . .
C20 C21 H21A 119.6 . .
C22 C21 H21A 119.6 . .
C23 C22 C21 120.2(3) . .
C23 C22 H22A 119.9 . .
C21 C22 H22A 119.9 . .
C22 C23 C24 119.8(3) . .
C22 C23 H23A 120.1 . .
C24 C23 H23A 120.1 . .
C25 C24 C23 119.9(3) . .
C25 C24 H24A 120.1 . .
C23 C24 H24A 120.1 . .
C20 C25 C24 121.0(3) . .
C20 C25 H25A 119.5 . .
C24 C25 H25A 119.5 . .

loop_
_geom_bond_atom_site_label_1
_geom_bond_atom_site_label_2
_geom_bond_distance
_geom_bond_site_symmetry_2
Al O3 1.7506(16) .
Al O2 1.8445(15) 2_557
Al O1 1.8548(16) .
Al O2 1.9091(16) .
Al N 1.9544(18) .
Al Al 2.9875(13) 2_557
O1 C2 1.289(3) .
O2 C12 1.433(2) .
O2 Al 1.8445(15) 2_557
O3 C19 1.401(3) .
N C4 1.334(3) .
N C6 1.445(3) .
C1 C2 1.502(3) .
C1 H1A 0.9600 .
C1 H1B 0.9600 .
C1 H1C 0.9600 .
C2 C3 1.374(3) .
C3 C4 1.407(3) .
C3 H3A 0.9300 .
C4 C5 1.511(3) .
C5 H5A 0.9600 .
C5 H5B 0.9600 .
C5 H5C 0.9600 .
C6 C7 1.384(3) .
C6 C11 1.398(3) .
C7 C8 1.388(3) .
C7 H7A 0.9300 .
C8 C9 1.387(4) .
C8 H8A 0.9300 .
C9 C10 1.381(4) .
C9 H9A 0.9300 .
C10 C11 1.387(3) .
C10 H10A 0.9300 .
C11 H11A 0.9300 .
C12 C13 1.514(3) .
C12 H12A 0.9700 .
C12 H12B 0.9700 .
C13 C18 1.391(3) .
C13 C14 1.391(3) .
C14 C15 1.388(3) .
C14 H14A 0.9300 .
C15 C16 1.390(4) .
C15 H15A 0.9300 .
C16 C17 1.385(3) .
C16 H16A 0.9300 .
C17 C18 1.391(3) .
C17 H17A 0.9300 .
C18 H18A 0.9300 .
C19 C20 1.508(3) .
C19 H19A 0.9700 .
C19 H19B 0.9700 .
C20 C25 1.382(3) .
C20 C21 1.395(3) .
C21 C22 1.378(4) .
C21 H21A 0.9300 .
C22 C23 1.378(5) .
C22 H22A 0.9300 .
C23 C24 1.383(5) .
C23 H23A 0.9300 .
C24 C25 1.385(4) .
C24 H24A 0.9300 .
C25 H25A 0.9300 .
